data_7118192
loop_
_publ_author_name
'Chitnis, Saurabh S.'
'Vos, Kevin A.'
'Burford, Neil'
'McDonald, Robert'
'Ferguson, Michael J.'

_publ_section_title
;
 Distinction between coordination and phosphine ligand oxidation:
 interactions of di- and triphosphines with Pn^3+^ (Pn = P, As, Sb, Bi)
;
_journal_coden_ASTM CHCOFS
_journal_name_full
;
 Chemical Communications (Cambridge, United Kingdom)
;
_journal_page_first 685
_journal_page_last 688
_journal_paper_doi 10.1039/c5cc08086j
_journal_volume 52
_journal_year 2016
_chemical_formula_moiety 'C28 H22 F9 O9 P2 S3 Sb, C2 H3 N'
_chemical_formula_sum 'C30 H25 F9 N O9 P2 S3 Sb'
_chemical_formula_weight 994.38
_space_group_IT_number 14
_symmetry_cell_setting monoclinic
_symmetry_space_group_name_Hall '-P 2yn'
_symmetry_space_group_name_H-M 'P 1 21/n 1'
_atom_sites_solution_hydrogens geom
_atom_sites_solution_primary direct
_atom_sites_solution_secondary difmap
_audit_creation_method SHELXL-97
_audit_update_record
;
2015-08-08 deposited with the CCDC.
2015-11-11 downloaded from the CCDC.
;
_cell_angle_alpha 90.00
_cell_angle_beta 99.3749(6)
_cell_angle_gamma 90.00
_cell_formula_units_Z 4
_cell_length_a 9.1263(5)
_cell_length_b 19.3196(10)
_cell_length_c 21.6426(11)
_cell_measurement_reflns_used 9642
_cell_measurement_temperature 173(2)
_cell_measurement_theta_max 24.44
_cell_measurement_theta_min 2.18
_cell_volume 3765.0(3)
_computing_cell_refinement 'Bruker SAINT'
_computing_data_collection 'Bruker APEX2'
_computing_data_reduction 'Bruker SAINT'
_computing_molecular_graphics 'Bruker SHELXTL'
_computing_publication_material 'Bruker SHELXTL'
_computing_structure_refinement 'SHELXL-97 (Sheldrick, 2008)'
_computing_structure_solution 'DIRDIF-2008 (Beurskens et al., 2008)'
_diffrn_ambient_temperature 173(2)
_diffrn_measured_fraction_theta_full 0.998
_diffrn_measured_fraction_theta_max 0.998
_diffrn_measurement_device_type 'Bruker APEX-II CCD'
_diffrn_measurement_method '\w scans'
_diffrn_radiation_monochromator graphite
_diffrn_radiation_source 'fine-focus sealed tube'
_diffrn_radiation_type MoK\a
_diffrn_radiation_wavelength 0.71073
_diffrn_reflns_av_R_equivalents 0.0259
_diffrn_reflns_av_sigmaI/netI 0.0208
_diffrn_reflns_limit_h_max 11
_diffrn_reflns_limit_h_min -11
_diffrn_reflns_limit_k_max 24
_diffrn_reflns_limit_k_min -25
_diffrn_reflns_limit_l_max 28
_diffrn_reflns_limit_l_min -27
_diffrn_reflns_number 32826
_diffrn_reflns_theta_full 27.51
_diffrn_reflns_theta_max 27.51
_diffrn_reflns_theta_min 1.91
_exptl_absorpt_coefficient_mu 1.081
_exptl_absorpt_correction_T_max 0.8049
_exptl_absorpt_correction_T_min 0.6531
_exptl_absorpt_correction_type integration
_exptl_absorpt_process_details 'SADABS (Sheldrick, 2008)'
_exptl_crystal_colour colourless
_exptl_crystal_density_diffrn 1.754
_exptl_crystal_density_method 'not measured'
_exptl_crystal_description prism
_exptl_crystal_F_000 1976
_exptl_crystal_size_max 0.43
_exptl_crystal_size_mid 0.26
_exptl_crystal_size_min 0.21
_refine_diff_density_max 0.517
_refine_diff_density_min -0.407
_refine_diff_density_rms 0.059
_refine_ls_extinction_method none
_refine_ls_goodness_of_fit_ref 1.034
_refine_ls_hydrogen_treatment constr
_refine_ls_matrix_type full
_refine_ls_number_parameters 497
_refine_ls_number_reflns 8639
_refine_ls_number_restraints 0
_refine_ls_restrained_S_all 1.034
_refine_ls_R_factor_all 0.0282
_refine_ls_R_factor_gt 0.0233
_refine_ls_shift/su_max 0.002
_refine_ls_shift/su_mean 0.000
_refine_ls_structure_factor_coef Fsqd
_refine_ls_weighting_details 'calc w=1/[\s^2^(Fo^2^)+(0.0240P)^2^+2.4047P] where P=(Fo^2^+2Fc^2^)/3'
_refine_ls_weighting_scheme calc
_refine_ls_wR_factor_gt 0.0543
_refine_ls_wR_factor_ref 0.0568
_reflns_number_gt 7632
_reflns_number_total 8639
_reflns_threshold_expression I>2\s(I)
_cod_data_source_file c5cc08086j2.cif
_cod_data_source_block vic1256
_cod_depositor_comments
;
The following automatic conversions were performed:

'_symmetry_cell_setting' value 'Monoclinic' changed to 'monoclinic'
according to
/usr/data/users/saulius/crontab/automatic-downloads/rss-feeds/RSC/lib/dictionaries/cif_core.dic
dictionary named 'cif_core.dic' version 2.4.2 from 2011-04-26.

Automatic conversion script
Id: cif_fix_values 4268 2015-11-12 08:31:59Z antanas 
;
_cod_original_sg_symbol_H-M 'P 21/n'
_cod_database_code 7118192

loop_
_symmetry_equiv_pos_as_xyz
'x, y, z'
'-x+1/2, y+1/2, -z+1/2'
'-x, -y, -z'
'x-1/2, -y-1/2, z-1/2'

loop_
_atom_site_label
_atom_site_type_symbol
_atom_site_fract_x
_atom_site_fract_y
_atom_site_fract_z
_atom_site_U_iso_or_equiv
_atom_site_adp_type
_atom_site_occupancy
_atom_site_symmetry_multiplicity
_atom_site_calc_flag
_atom_site_refinement_flags
Sb Sb 0.383876(12) 0.206206(6) 0.368939(5) 0.01877(4) Uani 1 1 d .
S1 S 0.20049(5) 0.33949(2) 0.40834(2) 0.02596(10) Uani 1 1 d .
S2 S 0.46450(6) 0.04009(2) 0.34739(3) 0.03168(11) Uani 1 1 d .
S3 S 0.06267(5) 0.19977(2) 0.25915(2) 0.02464(10) Uani 1 1 d .
P1 P 0.55949(5) 0.24758(2) 0.29043(2) 0.01766(9) Uani 1 1 d .
P2 P 0.66414(5) 0.23725(2) 0.42177(2) 0.01839(9) Uani 1 1 d .
F1 F 0.03541(18) 0.44529(7) 0.37171(9) 0.0666(5) Uani 1 1 d .
F2 F 0.26090(17) 0.45561(6) 0.35619(8) 0.0511(4) Uani 1 1 d .
F3 F 0.10922(16) 0.38941(7) 0.29661(7) 0.0492(4) Uani 1 1 d .
F4 F 0.5504(3) -0.06597(8) 0.41609(11) 0.0986(8) Uani 1 1 d .
F5 F 0.72880(19) -0.00126(10) 0.39451(10) 0.0805(6) Uani 1 1 d .
F6 F 0.5988(2) 0.03034(10) 0.46226(8) 0.0817(6) Uani 1 1 d .
F7 F -0.04092(18) 0.11477(10) 0.16885(8) 0.0723(5) Uani 1 1 d .
F8 F 0.10315(17) 0.19362(9) 0.14311(7) 0.0560(4) Uani 1 1 d .
F9 F 0.19389(17) 0.10741(8) 0.19903(8) 0.0588(4) Uani 1 1 d .
O1 O 0.33910(14) 0.31455(6) 0.38625(6) 0.0239(3) Uani 1 1 d .
O2 O 0.08203(16) 0.29056(7) 0.39491(7) 0.0324(3) Uani 1 1 d .
O3 O 0.22915(18) 0.36984(8) 0.46890(8) 0.0410(4) Uani 1 1 d .
O4 O 0.52925(15) 0.11041(7) 0.34787(7) 0.0291(3) Uani 1 1 d .
O5 O 0.32480(19) 0.03981(9) 0.36852(10) 0.0566(5) Uani 1 1 d .
O6 O 0.4770(2) 0.00229(9) 0.29241(9) 0.0565(5) Uani 1 1 d .
O7 O 0.21139(14) 0.23091(7) 0.27364(6) 0.0279(3) Uani 1 1 d .
O8 O 0.03361(17) 0.14903(8) 0.30368(7) 0.0359(3) Uani 1 1 d .
O9 O -0.05234(16) 0.24863(8) 0.23929(7) 0.0365(3) Uani 1 1 d .
C1 C 0.1494(3) 0.41178(11) 0.35451(13) 0.0399(5) Uani 1 1 d .
C2 C 0.5924(3) -0.00102(13) 0.40878(15) 0.0538(7) Uani 1 1 d .
C3 C 0.0811(3) 0.15097(13) 0.18881(11) 0.0411(5) Uani 1 1 d .
C4 C 0.72841(19) 0.23137(9) 0.34630(8) 0.0197(3) Uani 1 1 d .
H4A H 0.8051 0.2667 0.3427 0.024 Uiso 1 1 calc R
H4B H 0.7693 0.1849 0.3400 0.024 Uiso 1 1 calc R
C11 C 0.5541(2) 0.19705(9) 0.22013(8) 0.0215(4) Uani 1 1 d .
C12 C 0.4606(2) 0.21948(11) 0.16658(10) 0.0328(5) Uani 1 1 d .
H12 H 0.4045 0.2608 0.1675 0.039 Uiso 1 1 calc R
C13 C 0.4500(3) 0.18126(14) 0.11191(11) 0.0444(6) Uani 1 1 d .
H13 H 0.3854 0.1962 0.0754 0.053 Uiso 1 1 calc R
C14 C 0.5324(3) 0.12176(13) 0.11003(11) 0.0412(5) Uani 1 1 d .
H14 H 0.5260 0.0963 0.0721 0.049 Uiso 1 1 calc R
C15 C 0.6242(3) 0.09911(11) 0.16313(10) 0.0364(5) Uani 1 1 d .
H15 H 0.6801 0.0578 0.1618 0.044 Uiso 1 1 calc R
C16 C 0.6351(2) 0.13631(10) 0.21840(9) 0.0289(4) Uani 1 1 d .
H16 H 0.6977 0.1204 0.2550 0.035 Uiso 1 1 calc R
C21 C 0.5582(2) 0.33725(9) 0.26829(8) 0.0219(4) Uani 1 1 d .
C22 C 0.4245(2) 0.37312(10) 0.25541(9) 0.0270(4) Uani 1 1 d .
H22 H 0.3340 0.3509 0.2600 0.032 Uiso 1 1 calc R
C23 C 0.4241(3) 0.44149(11) 0.23580(10) 0.0353(5) Uani 1 1 d .
H23 H 0.3331 0.4662 0.2269 0.042 Uiso 1 1 calc R
C24 C 0.5554(3) 0.47364(11) 0.22916(10) 0.0388(5) Uani 1 1 d .
H24 H 0.5544 0.5206 0.2161 0.047 Uiso 1 1 calc R
C25 C 0.6888(3) 0.43809(11) 0.24142(11) 0.0381(5) Uani 1 1 d .
H25 H 0.7788 0.4605 0.2365 0.046 Uiso 1 1 calc R
C26 C 0.6906(2) 0.36974(10) 0.26084(9) 0.0293(4) Uani 1 1 d .
H26 H 0.7818 0.3451 0.2690 0.035 Uiso 1 1 calc R
C31 C 0.68297(19) 0.32502(9) 0.45098(8) 0.0207(4) Uani 1 1 d .
C32 C 0.5956(2) 0.34493(10) 0.49476(9) 0.0285(4) Uani 1 1 d .
H32 H 0.5290 0.3128 0.5085 0.034 Uiso 1 1 calc R
C33 C 0.6055(2) 0.41163(11) 0.51844(10) 0.0333(5) Uani 1 1 d .
H33 H 0.5467 0.4250 0.5489 0.040 Uiso 1 1 calc R
C34 C 0.7004(3) 0.45870(11) 0.49798(11) 0.0360(5) Uani 1 1 d .
H34 H 0.7062 0.5047 0.5138 0.043 Uiso 1 1 calc R
C35 C 0.7870(3) 0.43873(11) 0.45449(12) 0.0443(6) Uani 1 1 d .
H35 H 0.8527 0.4712 0.4406 0.053 Uiso 1 1 calc R
C36 C 0.7794(2) 0.37209(10) 0.43090(10) 0.0335(5) Uani 1 1 d .
H36 H 0.8399 0.3587 0.4011 0.040 Uiso 1 1 calc R
C41 C 0.7779(2) 0.17954(9) 0.47519(9) 0.0240(4) Uani 1 1 d .
C42 C 0.7311(2) 0.16309(11) 0.53158(10) 0.0347(5) Uani 1 1 d .
H42 H 0.6437 0.1836 0.5421 0.042 Uiso 1 1 calc R
C43 C 0.8126(3) 0.11665(13) 0.57221(11) 0.0442(6) Uani 1 1 d .
H43 H 0.7810 0.1051 0.6106 0.053 Uiso 1 1 calc R
C44 C 0.9393(3) 0.08720(12) 0.55705(12) 0.0450(6) Uani 1 1 d .
H44 H 0.9943 0.0551 0.5849 0.054 Uiso 1 1 calc R
C45 C 0.9868(3) 0.10405(12) 0.50164(12) 0.0431(6) Uani 1 1 d .
H45 H 1.0747 0.0836 0.4916 0.052 Uiso 1 1 calc R
C46 C 0.9071(2) 0.15066(11) 0.46041(10) 0.0320(4) Uani 1 1 d .
H46 H 0.9405 0.1627 0.4225 0.038 Uiso 1 1 calc R
N1S N 0.3537(2) 0.20514(11) 0.49984(10) 0.0444(5) Uani 1 1 d .
C1S C 0.3129(2) 0.20637(11) 0.54583(11) 0.0339(5) Uani 1 1 d .
C2S C 0.2628(4) 0.20799(19) 0.60578(15) 0.0741(10) Uani 1 1 d .
H2SA H 0.3436 0.1931 0.6386 0.089 Uiso 1 1 calc R
H2SB H 0.1779 0.1768 0.6048 0.089 Uiso 1 1 calc R
H2SC H 0.2329 0.2552 0.6146 0.089 Uiso 1 1 calc R

loop_
_atom_site_aniso_label
_atom_site_aniso_U_11
_atom_site_aniso_U_22
_atom_site_aniso_U_33
_atom_site_aniso_U_23
_atom_site_aniso_U_13
_atom_site_aniso_U_12
Sb 0.01931(6) 0.01698(6) 0.02018(7) 0.00017(4) 0.00370(4) -0.00105(4)
S1 0.0271(2) 0.0190(2) 0.0334(3) -0.00351(19) 0.00983(19) 0.00135(17)
S2 0.0305(3) 0.0176(2) 0.0451(3) -0.0039(2) 0.0008(2) -0.00028(18)
S3 0.0202(2) 0.0284(2) 0.0245(2) -0.00327(18) 0.00146(17) -0.00009(17)
P1 0.0185(2) 0.0173(2) 0.0170(2) 0.00033(17) 0.00221(16) 0.00051(16)
P2 0.0200(2) 0.0168(2) 0.0174(2) -0.00012(17) 0.00032(17) -0.00013(16)
F1 0.0653(10) 0.0382(8) 0.1101(14) 0.0271(8) 0.0557(10) 0.0306(7)
F2 0.0620(9) 0.0258(6) 0.0736(10) 0.0027(7) 0.0351(8) -0.0063(6)
F3 0.0475(8) 0.0470(8) 0.0510(9) 0.0173(7) 0.0021(7) 0.0133(6)
F4 0.1179(17) 0.0330(9) 0.1295(18) 0.0344(10) -0.0257(14) -0.0071(10)
F5 0.0435(9) 0.0826(13) 0.1072(16) -0.0039(11) -0.0120(9) 0.0225(9)
F6 0.1204(17) 0.0748(12) 0.0432(10) 0.0128(9) -0.0064(10) -0.0230(11)
F7 0.0531(9) 0.0979(13) 0.0673(11) -0.0514(10) 0.0141(8) -0.0337(9)
F8 0.0553(9) 0.0849(12) 0.0288(7) -0.0078(7) 0.0101(6) -0.0008(8)
F9 0.0573(9) 0.0515(9) 0.0714(11) -0.0213(8) 0.0224(8) 0.0110(7)
O1 0.0238(6) 0.0213(6) 0.0273(7) -0.0035(5) 0.0058(5) 0.0016(5)
O2 0.0281(7) 0.0245(7) 0.0463(9) -0.0004(6) 0.0107(6) -0.0013(5)
O3 0.0492(9) 0.0361(8) 0.0413(9) -0.0156(7) 0.0183(7) -0.0022(7)
O4 0.0339(7) 0.0190(6) 0.0354(8) -0.0011(6) 0.0088(6) -0.0010(5)
O5 0.0337(9) 0.0356(9) 0.1031(16) -0.0023(10) 0.0187(9) -0.0070(7)
O6 0.0682(12) 0.0396(10) 0.0573(12) -0.0244(9) -0.0032(9) 0.0019(9)
O7 0.0229(7) 0.0332(7) 0.0259(7) -0.0007(6) -0.0007(5) -0.0033(6)
O8 0.0378(8) 0.0333(8) 0.0375(9) 0.0024(7) 0.0095(7) -0.0056(6)
O9 0.0283(7) 0.0447(9) 0.0347(8) -0.0005(7) 0.0001(6) 0.0106(6)
C1 0.0398(12) 0.0237(10) 0.0614(16) 0.0074(10) 0.0240(11) 0.0091(9)
C2 0.0577(17) 0.0295(12) 0.0682(19) 0.0087(12) -0.0081(14) 0.0006(11)
C3 0.0350(12) 0.0517(14) 0.0369(13) -0.0167(11) 0.0070(10) -0.0061(10)
C4 0.0187(8) 0.0194(8) 0.0204(9) -0.0011(7) 0.0011(7) 0.0017(6)
C11 0.0219(9) 0.0236(9) 0.0193(9) -0.0026(7) 0.0040(7) -0.0029(7)
C12 0.0326(11) 0.0399(12) 0.0239(10) -0.0051(9) -0.0019(8) 0.0077(9)
C13 0.0458(14) 0.0577(15) 0.0248(11) -0.0097(11) -0.0090(10) 0.0089(11)
C14 0.0443(13) 0.0486(14) 0.0291(11) -0.0196(10) 0.0013(10) -0.0014(10)
C15 0.0413(12) 0.0314(11) 0.0356(12) -0.0121(9) 0.0036(9) 0.0024(9)
C16 0.0338(10) 0.0263(10) 0.0257(10) -0.0040(8) 0.0017(8) 0.0022(8)
C21 0.0296(9) 0.0181(8) 0.0180(9) 0.0010(7) 0.0037(7) 0.0012(7)
C22 0.0306(10) 0.0264(10) 0.0241(10) 0.0022(8) 0.0051(8) 0.0042(8)
C23 0.0464(13) 0.0289(11) 0.0302(11) 0.0046(9) 0.0048(9) 0.0140(9)
C24 0.0631(15) 0.0203(10) 0.0339(12) 0.0050(9) 0.0111(11) 0.0017(10)
C25 0.0482(13) 0.0284(11) 0.0392(13) 0.0044(9) 0.0120(10) -0.0087(9)
C26 0.0309(10) 0.0259(10) 0.0316(11) 0.0044(8) 0.0069(8) -0.0014(8)
C31 0.0229(9) 0.0181(8) 0.0196(9) -0.0014(7) -0.0014(7) 0.0013(7)
C32 0.0328(10) 0.0281(10) 0.0254(10) -0.0031(8) 0.0069(8) -0.0041(8)
C33 0.0404(12) 0.0315(11) 0.0291(11) -0.0088(9) 0.0089(9) 0.0032(9)
C34 0.0458(13) 0.0222(10) 0.0401(13) -0.0089(9) 0.0069(10) 0.0000(9)
C35 0.0560(15) 0.0251(11) 0.0573(16) -0.0082(10) 0.0253(12) -0.0138(10)
C36 0.0386(12) 0.0264(10) 0.0392(12) -0.0075(9) 0.0174(9) -0.0056(8)
C41 0.0263(9) 0.0191(9) 0.0236(9) 0.0018(7) -0.0049(7) -0.0021(7)
C42 0.0364(11) 0.0374(12) 0.0286(11) 0.0086(9) 0.0001(9) -0.0003(9)
C43 0.0488(14) 0.0477(14) 0.0319(12) 0.0179(10) -0.0065(10) -0.0060(11)
C44 0.0435(13) 0.0368(12) 0.0470(14) 0.0160(11) -0.0157(11) 0.0007(10)
C45 0.0352(12) 0.0380(12) 0.0508(15) 0.0047(11) -0.0092(10) 0.0107(10)
C46 0.0294(10) 0.0307(11) 0.0338(11) 0.0039(9) -0.0016(8) 0.0029(8)
N1S 0.0485(12) 0.0512(12) 0.0347(11) 0.0070(9) 0.0104(9) -0.0071(9)
C1S 0.0310(11) 0.0340(11) 0.0361(12) -0.0024(9) 0.0037(9) -0.0029(8)
C2S 0.069(2) 0.109(3) 0.0497(18) -0.0320(18) 0.0271(15) -0.0253(19)

loop_
_atom_type_symbol
_atom_type_description
_atom_type_scat_dispersion_real
_atom_type_scat_dispersion_imag
_atom_type_scat_source
C C 0.0033 0.0016 'International Tables Vol C Tables 4.2.6.8 and 6.1.1.4'
H H 0.0000 0.0000 'International Tables Vol C Tables 4.2.6.8 and 6.1.1.4'
N N 0.0061 0.0033 'International Tables Vol C Tables 4.2.6.8 and 6.1.1.4'
O O 0.0106 0.0060 'International Tables Vol C Tables 4.2.6.8 and 6.1.1.4'
F F 0.0171 0.0103 'International Tables Vol C Tables 4.2.6.8 and 6.1.1.4'
P P 0.1023 0.0942 'International Tables Vol C Tables 4.2.6.8 and 6.1.1.4'
S S 0.1246 0.1234 'International Tables Vol C Tables 4.2.6.8 and 6.1.1.4'
Sb Sb -0.5866 1.5461 'International Tables Vol C Tables 4.2.6.8 and 6.1.1.4'

loop_
_geom_angle_atom_site_label_1
_geom_angle_atom_site_label_2
_geom_angle_atom_site_label_3
_geom_angle
O1 Sb O4 155.90(5)
O1 Sb O7 80.99(5)
O4 Sb O7 107.24(5)
O1 Sb P1 88.30(4)
O4 Sb P1 72.22(3)
O7 Sb P1 76.80(3)
O1 Sb P2 84.53(4)
O4 Sb P2 74.47(4)
O7 Sb P2 139.09(3)
P1 Sb P2 64.666(14)
O3 S1 O2 118.67(10)
O3 S1 O1 112.82(9)
O2 S1 O1 111.80(8)
O3 S1 C1 105.18(11)
O2 S1 C1 105.63(10)
O1 S1 C1 100.51(9)
O6 S2 O5 117.83(12)
O6 S2 O4 113.10(11)
O5 S2 O4 112.24(9)
O6 S2 C2 105.12(13)
O5 S2 C2 105.55(14)
O4 S2 C2 100.90(10)
O9 S3 O8 116.70(9)
O9 S3 O7 113.70(9)
O8 S3 O7 113.76(9)
O9 S3 C3 104.74(10)
O8 S3 C3 105.14(11)
O7 S3 C3 100.50(9)
C21 P1 C11 107.40(8)
C21 P1 C4 108.08(8)
C11 P1 C4 111.75(8)
C21 P1 Sb 119.00(6)
C11 P1 Sb 116.30(6)
C4 P1 Sb 93.29(6)
C41 P2 C31 110.05(8)
C41 P2 C4 107.40(9)
C31 P2 C4 110.18(8)
C41 P2 Sb 122.75(6)
C31 P2 Sb 112.76(6)
C4 P2 Sb 91.58(6)
S1 O1 Sb 123.67(8)
S2 O4 Sb 118.93(8)
S3 O7 Sb 123.25(8)
F2 C1 F3 109.27(19)
F2 C1 F1 108.35(18)
F3 C1 F1 108.4(2)
F2 C1 S1 110.93(17)
F3 C1 S1 110.93(15)
F1 C1 S1 108.86(16)
F6 C2 F4 107.8(3)
F6 C2 F5 107.5(2)
F4 C2 F5 108.9(2)
F6 C2 S2 112.35(19)
F4 C2 S2 109.78(19)
F5 C2 S2 110.4(2)
F9 C3 F7 108.0(2)
F9 C3 F8 108.16(19)
F7 C3 F8 107.8(2)
F9 C3 S3 111.44(17)
F7 C3 S3 111.00(16)
F8 C3 S3 110.32(17)
P1 C4 P2 102.83(9)
C16 C11 C12 119.78(18)
C16 C11 P1 122.58(15)
C12 C11 P1 117.60(14)
C13 C12 C11 119.6(2)
C14 C13 C12 120.5(2)
C13 C14 C15 120.0(2)
C14 C15 C16 120.3(2)
C15 C16 C11 119.83(19)
C22 C21 C26 120.07(17)
C22 C21 P1 120.06(14)
C26 C21 P1 119.78(14)
C23 C22 C21 119.57(19)
C24 C23 C22 120.2(2)
C23 C24 C25 120.6(2)
C26 C25 C24 119.8(2)
C25 C26 C21 119.79(19)
C36 C31 C32 119.84(17)
C36 C31 P2 122.38(14)
C32 C31 P2 117.78(14)
C33 C32 C31 120.04(19)
C34 C33 C32 120.12(19)
C33 C34 C35 119.66(19)
C34 C35 C36 120.9(2)
C35 C36 C31 119.48(19)
C46 C41 C42 120.21(18)
C46 C41 P2 121.43(15)
C42 C41 P2 118.34(15)
C43 C42 C41 119.6(2)
C44 C43 C42 120.1(2)
C43 C44 C45 120.4(2)
C44 C45 C46 120.4(2)
C45 C46 C41 119.3(2)
N1S C1S C2S 179.0(3)

loop_
_geom_bond_atom_site_label_1
_geom_bond_atom_site_label_2
_geom_bond_distance
Sb O1 2.1769(12)
Sb O4 2.3644(13)
Sb O7 2.4294(13)
Sb P1 2.6423(5)
Sb P2 2.6937(5)
S1 O3 1.4208(16)
S1 O2 1.4298(14)
S1 O1 1.5026(13)
S1 C1 1.830(2)
S2 O6 1.4164(18)
S2 O5 1.4228(18)
S2 O4 1.4809(14)
S2 C2 1.804(3)
S3 O9 1.4249(15)
S3 O8 1.4293(15)
S3 O7 1.4711(14)
S3 C3 1.822(2)
P1 C21 1.7968(18)
P1 C11 1.8016(18)
P1 C4 1.8246(17)
P2 C41 1.8073(18)
P2 C31 1.8081(18)
P2 C4 1.8268(18)
F1 C1 1.329(2)
F2 C1 1.320(3)
F3 C1 1.320(3)
F4 C2 1.329(3)
F5 C2 1.330(3)
F6 C2 1.299(3)
F7 C3 1.326(3)
F8 C3 1.328(3)
F9 C3 1.320(3)
C11 C16 1.390(3)
C11 C12 1.392(3)
C12 C13 1.385(3)
C13 C14 1.378(3)
C14 C15 1.378(3)
C15 C16 1.385(3)
C21 C22 1.392(3)
C21 C26 1.394(3)
C22 C23 1.387(3)
C23 C24 1.377(3)
C24 C25 1.386(3)
C25 C26 1.385(3)
C31 C36 1.384(3)
C31 C32 1.388(3)
C32 C33 1.384(3)
C33 C34 1.378(3)
C34 C35 1.379(3)
C35 C36 1.383(3)
C41 C46 1.388(3)
C41 C42 1.394(3)
C42 C43 1.385(3)
C43 C44 1.375(4)
C44 C45 1.379(4)
C45 C46 1.388(3)
N1S C1S 1.118(3)
C1S C2S 1.445(4)

loop_
_geom_torsion_atom_site_label_1
_geom_torsion_atom_site_label_2
_geom_torsion_atom_site_label_3
_geom_torsion_atom_site_label_4
_geom_torsion
O1 Sb P1 C21 -10.36(8)
O4 Sb P1 C21 -175.96(8)
O7 Sb P1 C21 70.78(8)
P2 Sb P1 C21 -95.12(7)
O1 Sb P1 C11 -141.32(8)
O4 Sb P1 C11 53.09(8)
O7 Sb P1 C11 -60.17(8)
P2 Sb P1 C11 133.93(7)
O1 Sb P1 C4 102.43(7)
O4 Sb P1 C4 -63.17(7)
O7 Sb P1 C4 -176.43(7)
P2 Sb P1 C4 17.67(6)
O1 Sb P2 C41 139.74(9)
O4 Sb P2 C41 -52.21(9)
O7 Sb P2 C41 -150.79(9)
P1 Sb P2 C41 -129.55(8)
O1 Sb P2 C31 4.36(7)
O4 Sb P2 C31 172.41(8)
O7 Sb P2 C31 73.84(8)
P1 Sb P2 C31 95.07(7)
O1 Sb P2 C4 -108.33(7)
O4 Sb P2 C4 59.72(7)
O7 Sb P2 C4 -38.86(8)
P1 Sb P2 C4 -17.63(6)
O3 S1 O1 Sb 115.41(10)
O2 S1 O1 Sb -21.38(12)
C1 S1 O1 Sb -133.06(11)
O4 Sb O1 S1 -169.48(9)
O7 Sb O1 S1 78.16(9)
P1 Sb O1 S1 155.06(9)
P2 Sb O1 S1 -140.23(9)
O6 S2 O4 Sb 128.40(11)
O5 S2 O4 Sb -7.88(14)
C2 S2 O4 Sb -119.82(13)
O1 Sb O4 S2 174.86(9)
O7 Sb O4 S2 -78.15(9)
P1 Sb O4 S2 -147.62(10)
P2 Sb O4 S2 144.54(9)
O9 S3 O7 Sb 131.70(9)
O8 S3 O7 Sb -5.13(13)
C3 S3 O7 Sb -116.96(11)
O1 Sb O7 S3 -113.04(10)
O4 Sb O7 S3 90.25(10)
P1 Sb O7 S3 156.60(10)
P2 Sb O7 S3 176.24(6)
O3 S1 C1 F2 63.02(17)
O2 S1 C1 F2 -170.67(15)
O1 S1 C1 F2 -54.31(17)
O3 S1 C1 F3 -175.34(15)
O2 S1 C1 F3 -49.02(17)
O1 S1 C1 F3 67.34(16)
O3 S1 C1 F1 -56.1(2)
O2 S1 C1 F1 70.2(2)
O1 S1 C1 F1 -173.44(17)
O6 S2 C2 F6 176.9(2)
O5 S2 C2 F6 -57.8(2)
O4 S2 C2 F6 59.2(2)
O6 S2 C2 F4 -63.1(3)
O5 S2 C2 F4 62.1(3)
O4 S2 C2 F4 179.1(2)
O6 S2 C2 F5 56.9(2)
O5 S2 C2 F5 -177.83(18)
O4 S2 C2 F5 -60.8(2)
O9 S3 C3 F9 174.35(16)
O8 S3 C3 F9 -62.12(19)
O7 S3 C3 F9 56.22(19)
O9 S3 C3 F7 -65.2(2)
O8 S3 C3 F7 58.3(2)
O7 S3 C3 F7 176.63(18)
O9 S3 C3 F8 54.19(18)
O8 S3 C3 F8 177.72(15)
O7 S3 C3 F8 -63.94(17)
C21 P1 C4 P2 97.46(9)
C11 P1 C4 P2 -144.57(8)
Sb P1 C4 P2 -24.51(7)
C41 P2 C4 P1 149.13(8)
C31 P2 C4 P1 -91.00(10)
Sb P2 C4 P1 23.98(7)
C21 P1 C11 C16 141.11(16)
C4 P1 C11 C16 22.74(19)
Sb P1 C11 C16 -82.70(16)
C21 P1 C11 C12 -41.09(18)
C4 P1 C11 C12 -159.46(15)
Sb P1 C11 C12 95.10(16)
C16 C11 C12 C13 -0.5(3)
P1 C11 C12 C13 -178.33(19)
C11 C12 C13 C14 -0.7(4)
C12 C13 C14 C15 1.3(4)
C13 C14 C15 C16 -0.6(4)
C14 C15 C16 C11 -0.6(3)
C12 C11 C16 C15 1.1(3)
P1 C11 C16 C15 178.86(16)
C11 P1 C21 C22 93.36(16)
C4 P1 C21 C22 -145.93(15)
Sb P1 C21 C22 -41.44(17)
C11 P1 C21 C26 -83.25(17)
C4 P1 C21 C26 37.47(18)
Sb P1 C21 C26 141.95(14)
C26 C21 C22 C23 -0.7(3)
P1 C21 C22 C23 -177.29(15)
C21 C22 C23 C24 0.0(3)
C22 C23 C24 C25 0.5(3)
C23 C24 C25 C26 -0.3(3)
C24 C25 C26 C21 -0.4(3)
C22 C21 C26 C25 0.9(3)
P1 C21 C26 C25 177.51(16)
C41 P2 C31 C36 96.84(18)
C4 P2 C31 C36 -21.41(19)
Sb P2 C31 C36 -122.13(16)
C41 P2 C31 C32 -83.68(16)
C4 P2 C31 C32 158.07(14)
Sb P2 C31 C32 57.35(16)
C36 C31 C32 C33 -0.3(3)
P2 C31 C32 C33 -179.79(16)
C31 C32 C33 C34 0.9(3)
C32 C33 C34 C35 -0.9(4)
C33 C34 C35 C36 0.3(4)
C34 C35 C36 C31 0.4(4)
C32 C31 C36 C35 -0.4(3)
P2 C31 C36 C35 179.12(18)
C31 P2 C41 C46 -107.63(17)
C4 P2 C41 C46 12.31(18)
Sb P2 C41 C46 115.96(15)
C31 P2 C41 C42 73.86(17)
C4 P2 C41 C42 -166.19(15)
Sb P2 C41 C42 -62.55(17)
C46 C41 C42 C43 -1.3(3)
P2 C41 C42 C43 177.21(17)
C41 C42 C43 C44 0.2(3)
C42 C43 C44 C45 0.6(4)
C43 C44 C45 C46 -0.3(4)
C44 C45 C46 C41 -0.8(3)
C42 C41 C46 C45 1.6(3)
P2 C41 C46 C45 -176.91(17)
